data_1536088
loop_
_publ_author_name
'Viklund, P.'
'Lidin, S.'
'Berastegui, P.'
'Haeussermann, U.'

_publ_section_title
;
 Variations of the Fe Ga3 structure type in the systems Co In3-x Znx and
 Co Ga3-x Znx.
;
_journal_name_full 'Journal of Solid State Chemistry'
_journal_page_first 100
_journal_page_last 110
_journal_volume 164
_journal_year 2002
_chemical_formula_sum 'Co4 Ga9.5 Zn2.5'
_space_group_IT_number 136
_symmetry_space_group_name_Hall '-P 4n 2n'
_symmetry_space_group_name_H-M 'P 42/m n m'
_cell_angle_alpha 90
_cell_angle_beta 90
_cell_angle_gamma 90
_cell_formula_units_Z 1
_cell_length_a 6.312
_cell_length_b 6.312
_cell_length_c 6.2418
_cell_volume 248.682
_citation_journal_id_ASTM JSSCBI
_cod_data_source_file Viklund_JSSCBI_2002_356.cif
_cod_data_source_block Co4Ga9.5Zn2.5
_cod_original_cell_volume 248.6817
_cod_database_code 1536088

loop_
_symmetry_equiv_pos_as_xyz
x,y,z
-y+1/2,x+1/2,z+1/2
-x,-y,z
y+1/2,-x+1/2,z+1/2
x+1/2,-y+1/2,-z+1/2
y,x,-z
-x+1/2,y+1/2,-z+1/2
-y,-x,-z
-x,-y,-z
y-1/2,-x-1/2,-z-1/2
x,y,-z
-y-1/2,x-1/2,-z-1/2
-x-1/2,y-1/2,z-1/2
-y,-x,z
x-1/2,-y-1/2,z-1/2
y,x,z

loop_
_atom_site_label
_atom_site_type_symbol
_atom_site_fract_x
_atom_site_fract_y
_atom_site_fract_z
_atom_site_occupancy
_atom_site_U_iso_or_equiv
Co1 Co 0.34881 0.34881 0 1 0.0
Ga1 Ga 0.5 1 0 0.38 0.0
Ga2 Ga 0.1566 0.1566 0.25906 1 0.0
Zn1 Zn 0.5 1 0 0.62 0.0
